data_8106409
loop_
_publ_author_name
'Lu, Min'
'Li, Jianqing'
'Ma, Ling'

_publ_section_title
;
 Crystal structure of
 5-bromo-7-chloro-3,3a-dihydrocyclopenta[b]chromen-1(2H)-one, C12H8BrClO2
;
_journal_issue 6
_journal_name_full 'Zeitschrift f\"ur Kristallographie - New Crystal Structures'
_journal_page_first 1087
_journal_page_last 1088
_journal_paper_doi 10.1515/ncrs-2018-0209
_journal_volume 233
_journal_year 2018
_chemical_formula_sum 'C12 H8 Br Cl O2'
_chemical_formula_weight 299.54
_space_group_crystal_system triclinic
_space_group_IT_number 2
_space_group_name_Hall '-P 1'
_space_group_name_H-M_alt 'P -1'
_atom_sites_solution_hydrogens mixed
_cell_angle_alpha 107.866(2)
_cell_angle_beta 102.329(2)
_cell_angle_gamma 105.307(2)
_cell_formula_units_Z 2
_cell_length_a 7.3250(6)
_cell_length_b 8.6187(6)
_cell_length_c 9.9660(6)
_cell_measurement_reflns_used 5593
_cell_measurement_temperature 296(2)
_cell_measurement_theta_max 28.1
_cell_measurement_theta_min 3.04
_cell_volume 547.06(7)
_computing_cell_refinement 'Bruker SAINT'
_computing_data_collection 'Bruker APEX3'
_computing_data_reduction 'Bruker SAINT'
_computing_molecular_graphics 'Bruker SHELXTL'
_computing_publication_material 'Bruker SHELXTL'
_computing_structure_refinement 'SHELXL-2016/6 (Sheldrick, 2015)'
_computing_structure_solution 'SHELXS-97 (Sheldrick, 2008)'
_diffrn_ambient_temperature 296(2)
_diffrn_measured_fraction_theta_full 0.996
_diffrn_measured_fraction_theta_max 0.990
_diffrn_measurement_device_type 'Bruker photon 100'
_diffrn_measurement_method '\f and \w scans'
_diffrn_radiation_type MoK\a
_diffrn_radiation_wavelength 0.71073
_diffrn_reflns_av_R_equivalents 0.0235
_diffrn_reflns_av_unetI/netI 0.0357
_diffrn_reflns_Laue_measured_fraction_full 0.996
_diffrn_reflns_Laue_measured_fraction_max 0.990
_diffrn_reflns_limit_h_max 7
_diffrn_reflns_limit_h_min -9
_diffrn_reflns_limit_k_max 11
_diffrn_reflns_limit_k_min -10
_diffrn_reflns_limit_l_max 13
_diffrn_reflns_limit_l_min -13
_diffrn_reflns_number 7605
_diffrn_reflns_point_group_measured_fraction_full 0.996
_diffrn_reflns_point_group_measured_fraction_max 0.990
_diffrn_reflns_theta_full 25.242
_diffrn_reflns_theta_max 28.358
_diffrn_reflns_theta_min 3.044
_diffrn_source 'sealed tube'
_exptl_absorpt_coefficient_mu 3.980
_exptl_absorpt_correction_T_max 0.7457
_exptl_absorpt_correction_T_min 0.5787
_exptl_absorpt_correction_type multi-scan
_exptl_absorpt_process_details sadabs
_exptl_crystal_colour yellow
_exptl_crystal_density_diffrn 1.818
_exptl_crystal_density_meas 0
_exptl_crystal_description block
_exptl_crystal_F_000 296
_exptl_crystal_size_max 0.300
_exptl_crystal_size_mid 0.270
_exptl_crystal_size_min 0.250
_refine_diff_density_max 0.531
_refine_diff_density_min -1.030
_refine_diff_density_rms 0.103
_refine_ls_extinction_coef .
_refine_ls_extinction_method none
_refine_ls_goodness_of_fit_ref 1.002
_refine_ls_hydrogen_treatment mixed
_refine_ls_matrix_type full
_refine_ls_number_parameters 149
_refine_ls_number_reflns 2704
_refine_ls_number_restraints 0
_refine_ls_restrained_S_all 1.002
_refine_ls_R_factor_all 0.0740
_refine_ls_R_factor_gt 0.0487
_refine_ls_shift/su_max 0.001
_refine_ls_shift/su_mean 0.000
_refine_ls_structure_factor_coef Fsqd
_refine_ls_weighting_details 'w=1/[\s^2^(Fo^2^)+(0.0398P)^2^+1.7718P] where P=(Fo^2^+2Fc^2^)/3'
_refine_ls_weighting_scheme calc
_refine_ls_wR_factor_gt 0.1017
_refine_ls_wR_factor_ref 0.1166
_reflns_Friedel_coverage 0.000
_reflns_Friedel_fraction_full .
_reflns_Friedel_fraction_max .
_reflns_number_gt 2048
_reflns_number_total 2704
_reflns_threshold_expression 'I > 2\s(I)'
_cod_data_source_file suppl_ncrs-2018-0209_suppl.cif
_cod_data_source_block Compound
_cod_database_code 8106409
_shelx_space_group_comment
; 
The symmetry employed for this shelxl refinement is uniquely defined 
by the following loop, which should always be used as a source of 
symmetry information in preference to the above space-group names. 
They are only intended as comments. 
;
_shelx_estimated_absorpt_t_min 0.381
_shelx_estimated_absorpt_t_max 0.436
_publcif_info_exptl_table_max_cols 4
_publcif_info_exptl_table_use_headnotes n

loop_
_space_group_symop_operation_xyz
'x, y, z'
'-x, -y, -z'

loop_
_atom_site_label
_atom_site_type_symbol
_atom_site_fract_x
_atom_site_fract_y
_atom_site_fract_z
_atom_site_U_iso_or_equiv
_atom_site_adp_type
_atom_site_occupancy
_atom_site_site_symmetry_order
_atom_site_calc_flag
_atom_site_refinement_flags_posn
_atom_site_refinement_flags_adp
_atom_site_refinement_flags_occupancy
_atom_site_disorder_assembly
_atom_site_disorder_group
Br1 Br 0.81338(7) 1.29058(6) 0.46369(5) 0.04682(17) Uani 1 1 d . . . . .
Cl1 Cl 0.8924(2) 0.88216(18) 0.78913(13) 0.0608(4) Uani 1 1 d . . . . .
O1 O 0.5469(4) 0.9388(4) 0.2243(3) 0.0392(7) Uani 1 1 d . . . . .
O2 O 0.1247(5) 0.3529(4) -0.0550(4) 0.0542(9) Uani 1 1 d . . . . .
C1 C 0.7951(6) 0.8976(6) 0.6203(5) 0.0403(10) Uani 1 1 d . . . . .
C2 C 0.8367(6) 1.0591(6) 0.6111(5) 0.0392(9) Uani 1 1 d . . . . .
H2 H 0.918191 1.159400 0.694007 0.047 Uiso 1 1 calc R U . . .
C3 C 0.7559(6) 1.0698(5) 0.4773(5) 0.0356(9) Uani 1 1 d . . . . .
C4 C 0.6333(6) 0.9209(5) 0.3517(4) 0.0333(8) Uani 1 1 d . . . . .
C5 C 0.5920(6) 0.7572(5) 0.3641(4) 0.0351(9) Uani 1 1 d . . . . .
C6 C 0.6748(6) 0.7478(6) 0.4985(5) 0.0400(10) Uani 1 1 d . . . . .
H6 H 0.649223 0.640036 0.506689 0.048 Uiso 1 1 calc R U . . .
C7 C 0.4449(6) 0.6073(5) 0.2371(4) 0.0372(9) Uani 1 1 d . . . . .
H7 H 0.391793 0.501683 0.245968 0.045 Uiso 1 1 calc R U . . .
C8 C 0.3879(6) 0.6240(5) 0.1085(5) 0.0379(9) Uani 1 1 d . . . . .
C9 C 0.4826(8) 0.7888(6) 0.0887(5) 0.0457(11) Uani 1 1 d . . . . .
C10 C 0.3210(8) 0.7917(6) -0.0327(5) 0.0522(12) Uani 1 1 d . . . . .
H10A H 0.379139 0.851487 -0.090018 0.063 Uiso 1 1 calc R U . . .
H10B H 0.237855 0.850128 0.009296 0.063 Uiso 1 1 calc R U . . .
C11 C 0.1987(7) 0.5998(6) -0.1305(5) 0.0456(11) Uani 1 1 d . . . . .
H11A H 0.059265 0.583703 -0.171254 0.055 Uiso 1 1 calc R U . . .
H11B H 0.249057 0.559157 -0.212070 0.055 Uiso 1 1 calc R U . . .
C12 C 0.2221(6) 0.5025(5) -0.0295(4) 0.0388(9) Uani 1 1 d . . . . .
H9 H 0.619(8) 0.788(7) 0.051(6) 0.068(17) Uiso 1 1 d . . . . .

loop_
_atom_site_aniso_label
_atom_site_aniso_U_11
_atom_site_aniso_U_22
_atom_site_aniso_U_33
_atom_site_aniso_U_23
_atom_site_aniso_U_13
_atom_site_aniso_U_12
Br1 0.0528(3) 0.0318(2) 0.0406(3) 0.01007(19) 0.0060(2) 0.00342(18)
Cl1 0.0826(9) 0.0624(8) 0.0293(6) 0.0160(5) -0.0026(6) 0.0316(7)
O1 0.0505(17) 0.0274(14) 0.0250(14) 0.0094(12) -0.0026(12) 0.0037(12)
O2 0.058(2) 0.0341(17) 0.0431(19) 0.0079(15) -0.0027(15) -0.0019(15)
C1 0.044(2) 0.046(2) 0.029(2) 0.0136(19) 0.0072(18) 0.019(2)
C2 0.040(2) 0.038(2) 0.029(2) 0.0061(18) 0.0023(17) 0.0117(18)
C3 0.035(2) 0.033(2) 0.032(2) 0.0098(17) 0.0071(17) 0.0076(16)
C4 0.035(2) 0.032(2) 0.026(2) 0.0086(16) 0.0056(16) 0.0082(16)
C5 0.038(2) 0.032(2) 0.029(2) 0.0097(17) 0.0062(16) 0.0077(16)
C6 0.047(2) 0.036(2) 0.031(2) 0.0132(18) 0.0028(18) 0.0127(19)
C7 0.042(2) 0.028(2) 0.030(2) 0.0107(17) 0.0006(17) 0.0043(17)
C8 0.043(2) 0.029(2) 0.032(2) 0.0098(17) 0.0021(17) 0.0077(17)
C9 0.055(3) 0.032(2) 0.034(2) 0.0099(19) 0.001(2) 0.006(2)
C10 0.064(3) 0.038(2) 0.035(2) 0.015(2) -0.005(2) 0.003(2)
C11 0.051(3) 0.040(2) 0.029(2) 0.0077(19) -0.0017(19) 0.008(2)
C12 0.044(2) 0.033(2) 0.026(2) 0.0038(17) 0.0032(17) 0.0081(18)

loop_
_atom_type_symbol
_atom_type_description
_atom_type_scat_dispersion_real
_atom_type_scat_dispersion_imag
_atom_type_scat_source
C C 0.0033 0.0016 'International Tables Vol C Tables 4.2.6.8 and 6.1.1.4'
H H 0.0000 0.0000 'International Tables Vol C Tables 4.2.6.8 and 6.1.1.4'
Br Br -0.2901 2.4595 'International Tables Vol C Tables 4.2.6.8 and 6.1.1.4'
Cl Cl 0.1484 0.1585 'International Tables Vol C Tables 4.2.6.8 and 6.1.1.4'
O O 0.0106 0.0060 'International Tables Vol C Tables 4.2.6.8 and 6.1.1.4'

loop_
_geom_angle_atom_site_label_1
_geom_angle_atom_site_label_2
_geom_angle_atom_site_label_3
_geom_angle
_geom_angle_site_symmetry_1
_geom_angle_site_symmetry_3
C4 O1 C9 116.3(3) . .
C6 C1 C2 121.2(4) . .
C6 C1 Cl1 119.1(3) . .
C2 C1 Cl1 119.7(3) . .
C1 C2 C3 119.1(4) . .
C1 C2 H2 120.4 . .
C3 C2 H2 120.4 . .
C2 C3 C4 121.3(4) . .
C2 C3 Br1 119.3(3) . .
C4 C3 Br1 119.3(3) . .
O1 C4 C3 119.2(4) . .
O1 C4 C5 122.2(3) . .
C3 C4 C5 118.5(4) . .
C6 C5 C4 119.8(4) . .
C6 C5 C7 122.8(4) . .
C4 C5 C7 117.1(4) . .
C1 C6 C5 120.2(4) . .
C1 C6 H6 119.9 . .
C5 C6 H6 119.9 . .
C8 C7 C5 118.7(4) . .
C8 C7 H7 120.6 . .
C5 C7 H7 120.6 . .
C7 C8 C12 129.4(4) . .
C7 C8 C9 121.5(4) . .
C12 C8 C9 109.0(3) . .
O1 C9 C8 111.6(4) . .
O1 C9 C10 112.4(4) . .
C8 C9 C10 104.1(4) . .
O1 C9 H9 107(3) . .
C8 C9 H9 112(3) . .
C10 C9 H9 110(3) . .
C9 C10 C11 105.1(4) . .
C9 C10 H10A 110.7 . .
C11 C10 H10A 110.7 . .
C9 C10 H10B 110.7 . .
C11 C10 H10B 110.7 . .
H10A C10 H10B 108.8 . .
C12 C11 C10 105.6(3) . .
C12 C11 H11A 110.6 . .
C10 C11 H11A 110.6 . .
C12 C11 H11B 110.6 . .
C10 C11 H11B 110.6 . .
H11A C11 H11B 108.8 . .
O2 C12 C8 125.9(4) . .
O2 C12 C11 127.0(4) . .
C8 C12 C11 107.1(3) . .

loop_
_geom_bond_atom_site_label_1
_geom_bond_atom_site_label_2
_geom_bond_distance
_geom_bond_site_symmetry_2
Br1 C3 1.891(4) .
Cl1 C1 1.741(4) .
O1 C4 1.365(5) .
O1 C9 1.433(5) .
O2 C12 1.213(5) .
C1 C6 1.377(6) .
C1 C2 1.380(6) .
C2 C3 1.380(6) .
C2 H2 0.9300 .
C3 C4 1.395(5) .
C4 C5 1.412(6) .
C5 C6 1.384(6) .
C5 C7 1.453(5) .
C6 H6 0.9300 .
C7 C8 1.324(6) .
C7 H7 0.9300 .
C8 C12 1.482(5) .
C8 C9 1.499(6) .
C9 C10 1.513(6) .
C9 H9 1.14(6) .
C10 C11 1.531(6) .
C10 H10A 0.9700 .
C10 H10B 0.9700 .
C11 C12 1.505(6) .
C11 H11A 0.9700 .
C11 H11B 0.9700 .

loop_
_geom_hbond_atom_site_label_D
_geom_hbond_atom_site_label_H
_geom_hbond_atom_site_label_A
_geom_hbond_distance_DH
_geom_hbond_distance_HA
_geom_hbond_distance_DA
_geom_hbond_angle_DHA
_geom_hbond_site_symmetry_A
C9 H9 O2 1.14(6) 2.49(6) 3.449(7) 141(4) 2_665
C10 H10A O1 0.97 2.58 3.507(5) 161.2 2_675
C2 H2 O2 0.93 2.41 3.308(5) 161.8 1_666

loop_
_geom_torsion_atom_site_label_1
_geom_torsion_atom_site_label_2
_geom_torsion_atom_site_label_3
_geom_torsion_atom_site_label_4
_geom_torsion
_geom_torsion_site_symmetry_1
_geom_torsion_site_symmetry_2
_geom_torsion_site_symmetry_3
_geom_torsion_site_symmetry_4
C6 C1 C2 C3 0.0(7) . . . .
Cl1 C1 C2 C3 -178.9(3) . . . .
C1 C2 C3 C4 0.1(7) . . . .
C1 C2 C3 Br1 -179.7(3) . . . .
C9 O1 C4 C3 159.1(4) . . . .
C9 O1 C4 C5 -25.4(6) . . . .
C2 C3 C4 O1 176.0(4) . . . .
Br1 C3 C4 O1 -4.2(5) . . . .
C2 C3 C4 C5 0.3(6) . . . .
Br1 C3 C4 C5 -179.9(3) . . . .
O1 C4 C5 C6 -176.3(4) . . . .
C3 C4 C5 C6 -0.7(6) . . . .
O1 C4 C5 C7 -2.9(6) . . . .
C3 C4 C5 C7 172.7(4) . . . .
C2 C1 C6 C5 -0.4(7) . . . .
Cl1 C1 C6 C5 178.5(3) . . . .
C4 C5 C6 C1 0.8(7) . . . .
C7 C5 C6 C1 -172.2(4) . . . .
C6 C5 C7 C8 -173.5(4) . . . .
C4 C5 C7 C8 13.3(6) . . . .
C5 C7 C8 C12 -170.0(4) . . . .
C5 C7 C8 C9 4.6(7) . . . .
C4 O1 C9 C8 40.4(5) . . . .
C4 O1 C9 C10 157.0(4) . . . .
C7 C8 C9 O1 -31.3(6) . . . .
C12 C8 C9 O1 144.4(4) . . . .
C7 C8 C9 C10 -152.8(5) . . . .
C12 C8 C9 C10 22.8(5) . . . .
O1 C9 C10 C11 -151.4(4) . . . .
C8 C9 C10 C11 -30.4(5) . . . .
C9 C10 C11 C12 27.2(5) . . . .
C7 C8 C12 O2 -10.9(8) . . . .
C9 C8 C12 O2 173.9(5) . . . .
C7 C8 C12 C11 169.2(5) . . . .
C9 C8 C12 C11 -6.0(5) . . . .
C10 C11 C12 O2 166.9(5) . . . .
C10 C11 C12 C8 -13.2(5) . . . .

loop_
_publcif_info_datablock.id
_publcif_info_datablock.publ_exptl
_publcif_info_datablock.publ_geom
_publcif_info_datablock.structure
{3609a282-8c68-46ca-ab87-b723bee2f1dd} ? ? ?
{bf796a13-2a33-40f1-ac09-f8e5a7d666db} y y y

loop_
_publcif_info_exptl_table_extra_item
sin_theta_over_lambda_max

loop_
_publcif_info_tables.block_id
_publcif_info_tables.reference_item
{3609a282-8c68-46ca-ab87-b723bee2f1dd} '_publcif_info_datablock.publ_exptl'
{bf796a13-2a33-40f1-ac09-f8e5a7d666db} '_geom_hbond_atom_site_label_D'

loop_
_publcif_info_cif.paper_type
EE
